data_7060906
loop_
_publ_author_name
'Karmakar, Swastik'
'Das, Prasanta'
'Kundu, Sandip'

_publ_section_title
;
 Silver-catalyzed tandem 5- and 6-endo-cyclizations via concomitant
 yne-ol-imine activation: selective entry to 2-aryldihydrofuroquinolines
;
_journal_issue 35
_journal_name_full 'New Journal of Chemistry'
_journal_page_first 16112
_journal_page_last 16118
_journal_paper_doi 10.1039/D1NJ02643G
_journal_volume 45
_journal_year 2021
_chemical_formula_moiety 'C26 H20 N2 O'
_chemical_formula_sum 'C26 H20 N2 O'
_chemical_formula_weight 376.44
_space_group_crystal_system orthorhombic
_space_group_IT_number 61
_space_group_name_Hall '-P 2ac 2ab'
_space_group_name_H-M_alt 'P b c a'
_atom_sites_solution_hydrogens geom
_audit_creation_date 2019-09-08
_audit_creation_method
;
Olex2 1.2
(compiled 2018.05.29 svn.r3508 for OlexSys, GUI svn.r5506)
;
_audit_update_record
;
2019-09-09 deposited with the CCDC.	2021-07-13 downloaded from the CCDC.
;
_cell_angle_alpha 90
_cell_angle_beta 90
_cell_angle_gamma 90
_cell_formula_units_Z 8
_cell_length_a 11.6475(8)
_cell_length_b 12.5986(10)
_cell_length_c 26.1644(19)
_cell_measurement_reflns_used 9922
_cell_measurement_temperature 150(2)
_cell_measurement_theta_max 53.344
_cell_measurement_theta_min 3.796
_cell_volume 3839.4(5)
_computing_cell_refinement 'SAINT V8.38A (?, 2016)'
_computing_data_reduction 'SAINT V8.38A (?, 2016)'
_computing_molecular_graphics 'Olex2 (Dolomanov et al., 2009)'
_computing_publication_material 'Olex2 (Dolomanov et al., 2009)'
_computing_structure_refinement 'ShelXL (Sheldrick, 2015)'
_computing_structure_solution 'SHELXT 2014/5 (Sheldrick, 2014)'
_diffrn_ambient_temperature 150.0
_diffrn_measured_fraction_theta_full 0.971
_diffrn_measured_fraction_theta_max 0.971
_diffrn_measurement_device_type 'Bruker APEX-II CCD'
_diffrn_measurement_method '\f and \w scans'
_diffrn_radiation_type CuK\a
_diffrn_radiation_wavelength 1.54184
_diffrn_reflns_av_R_equivalents 0.0606
_diffrn_reflns_av_unetI/netI 0.0314
_diffrn_reflns_Laue_measured_fraction_full 0.971
_diffrn_reflns_Laue_measured_fraction_max 0.971
_diffrn_reflns_limit_h_max 12
_diffrn_reflns_limit_h_min -11
_diffrn_reflns_limit_k_max 13
_diffrn_reflns_limit_k_min -13
_diffrn_reflns_limit_l_max 27
_diffrn_reflns_limit_l_min -25
_diffrn_reflns_number 26950
_diffrn_reflns_point_group_measured_fraction_full 0.971
_diffrn_reflns_point_group_measured_fraction_max 0.971
_diffrn_reflns_theta_full 53.383
_diffrn_reflns_theta_max 53.383
_diffrn_reflns_theta_min 5.084
_exptl_absorpt_coefficient_mu 0.625
_exptl_absorpt_correction_T_max 0.7505
_exptl_absorpt_correction_T_min 0.6629
_exptl_absorpt_correction_type multi-scan
_exptl_absorpt_process_details
'SADABS-2016/2 (Bruker,2016/2) was used for absorption correction. wR2(int) was 0.1015 before and 0.0754 after correction. The Ratio of minimum to maximum transmission is 0.8833. The \l/2 correction factor is Not present.'
_exptl_crystal_colour 'clear light colourless'
_exptl_crystal_colour_lustre clear
_exptl_crystal_colour_modifier light
_exptl_crystal_colour_primary colourless
_exptl_crystal_density_diffrn 1.302
_exptl_crystal_description block
_exptl_crystal_F_000 1584
_exptl_crystal_recrystallization_method 'Re-crystallisation from solvent: Ethyl Acetate-Hexane'
_exptl_crystal_size_max 0.32
_exptl_crystal_size_mid 0.22
_exptl_crystal_size_min 0.2
_refine_diff_density_max 0.140
_refine_diff_density_min -0.179
_refine_diff_density_rms 0.038
_refine_ls_extinction_method none
_refine_ls_goodness_of_fit_ref 1.114
_refine_ls_hydrogen_treatment constr
_refine_ls_matrix_type full
_refine_ls_number_parameters 262
_refine_ls_number_reflns 2202
_refine_ls_number_restraints 0
_refine_ls_restrained_S_all 1.114
_refine_ls_R_factor_all 0.0443
_refine_ls_R_factor_gt 0.0431
_refine_ls_shift/su_max 0.000
_refine_ls_shift/su_mean 0.000
_refine_ls_structure_factor_coef Fsqd
_refine_ls_weighting_details 'w=1/[\s^2^(Fo^2^)+(0.0527P)^2^+1.5340P] where P=(Fo^2^+2Fc^2^)/3'
_refine_ls_weighting_scheme calc
_refine_ls_wR_factor_gt 0.1051
_refine_ls_wR_factor_ref 0.1064
_reflns_Friedel_coverage 0.000
_reflns_number_gt 2143
_reflns_number_total 2202
_reflns_threshold_expression 'I > 2\s(I)'
_cod_data_source_file d1nj02643g2.cif
_cod_data_source_block d8_n_0m_a
_cod_depositor_comments 'Adding full bibliography for 7060906.cif.'
_cod_database_code 7060906
_shelx_shelxl_version_number 2018/3
_shelx_space_group_comment
;
The symmetry employed for this shelxl refinement is uniquely defined
by the following loop, which should always be used as a source of
symmetry information in preference to the above space-group names.
They are only intended as comments.
;
_shelx_estimated_absorpt_t_max 0.885
_shelx_estimated_absorpt_t_min 0.825
_olex2_refinement_description
;
1. Fixed Uiso
 At 1.2 times of:
  All C(H) groups, All C(H,H) groups
2.a Secondary CH2 refined with riding coordinates:
 C20(H20A,H20B), C3(H3A,H3B), C4(H4A,H4B)
2.b Aromatic/amide H refined with riding coordinates:
 C19(H19), C8(H8), C17(H17), C10(H10), C14(H14), C7(H7), C9(H9), C15(H15),
 C26(H26), C25(H25), C22(H22), C16(H16), C24(H24), C23(H23)
;
_olex2_submission_special_instructions 'No special instructions were received'

loop_
_space_group_symop_operation_xyz
'x, y, z'
'-x+1/2, -y, z+1/2'
'-x, y+1/2, -z+1/2'
'x+1/2, -y+1/2, -z'
'-x, -y, -z'
'x-1/2, y, -z-1/2'
'x, -y-1/2, z-1/2'
'-x-1/2, y-1/2, z'

loop_
_atom_site_label
_atom_site_type_symbol
_atom_site_fract_x
_atom_site_fract_y
_atom_site_fract_z
_atom_site_U_iso_or_equiv
_atom_site_adp_type
_atom_site_occupancy
_atom_site_site_symmetry_order
_atom_site_calc_flag
_atom_site_refinement_flags_posn
_atom_site_refinement_flags_adp
_atom_site_refinement_flags_occupancy
_atom_site_disorder_assembly
_atom_site_disorder_group
O1 O 0.46138(11) 0.17954(10) 0.43177(5) 0.0393(4) Uani 1 1 d . . . . .
N1 N 0.27718(13) 0.44106(12) 0.47932(6) 0.0329(4) Uani 1 1 d . . . . .
N2 N 0.49248(13) 0.51411(12) 0.62340(6) 0.0343(4) Uani 1 1 d . . . . .
C5 C 0.39579(16) 0.26396(15) 0.44568(7) 0.0319(5) Uani 1 1 d . . . . .
C6 C 0.29741(16) 0.29423(15) 0.41801(7) 0.0323(5) Uani 1 1 d . . . . .
C2 C 0.43361(16) 0.31756(15) 0.48750(7) 0.0317(5) Uani 1 1 d . . . . .
C1 C 0.36908(16) 0.40591(15) 0.50530(7) 0.0309(5) Uani 1 1 d . . . . .
C11 C 0.24382(16) 0.38840(15) 0.43594(7) 0.0317(5) Uani 1 1 d . . . . .
C21 C 0.55634(16) 0.47421(15) 0.71239(7) 0.0334(5) Uani 1 1 d . . . . .
C19 C 0.49401(16) 0.44817(15) 0.58189(7) 0.0339(5) Uani 1 1 d . . . . .
H19 H 0.553960 0.399472 0.574399 0.041 Uiso 1 1 calc R . . . .
C13 C 0.32995(16) 0.54314(15) 0.57810(7) 0.0330(5) Uani 1 1 d . . . . .
C12 C 0.39710(16) 0.46166(15) 0.55236(7) 0.0317(5) Uani 1 1 d . . . . .
C18 C 0.39216(16) 0.57253(15) 0.62221(7) 0.0342(5) Uani 1 1 d . . . . .
C20 C 0.58271(17) 0.52399(17) 0.66134(7) 0.0384(5) Uani 1 1 d . . . . .
H20A H 0.598838 0.600333 0.666699 0.046 Uiso 1 1 calc R . . . .
H20B H 0.653405 0.491041 0.647575 0.046 Uiso 1 1 calc R . . . .
C8 C 0.16349(17) 0.28222(16) 0.34788(8) 0.0404(6) Uani 1 1 d . . . . .
H8 H 0.134929 0.246523 0.318537 0.048 Uiso 1 1 calc R . . . .
C17 C 0.35353(18) 0.64837(17) 0.65694(7) 0.0415(5) Uani 1 1 d . . . . .
H17 H 0.396223 0.665634 0.686741 0.050 Uiso 1 1 calc R . . . .
C10 C 0.14973(16) 0.42882(16) 0.40751(7) 0.0359(5) Uani 1 1 d . . . . .
H10 H 0.112637 0.492054 0.418408 0.043 Uiso 1 1 calc R . . . .
C14 C 0.22517(16) 0.59491(16) 0.56836(8) 0.0379(5) Uani 1 1 d . . . . .
H14 H 0.180957 0.577615 0.539011 0.045 Uiso 1 1 calc R . . . .
C7 C 0.25500(17) 0.24137(16) 0.37427(7) 0.0374(5) Uani 1 1 d . . . . .
H7 H 0.290046 0.177340 0.363122 0.045 Uiso 1 1 calc R . . . .
C9 C 0.11179(17) 0.37756(17) 0.36448(8) 0.0406(5) Uani 1 1 d . . . . .
H9 H 0.049743 0.406645 0.345526 0.049 Uiso 1 1 calc R . . . .
C3 C 0.54370(17) 0.26579(16) 0.50551(7) 0.0360(5) Uani 1 1 d . . . . .
H3A H 0.535377 0.236802 0.540480 0.043 Uiso 1 1 calc R . . . .
H3B H 0.608625 0.316485 0.504844 0.043 Uiso 1 1 calc R . . . .
C15 C 0.18784(18) 0.67148(16) 0.60239(8) 0.0435(6) Uani 1 1 d . . . . .
H15 H 0.117699 0.707473 0.595840 0.052 Uiso 1 1 calc R . . . .
C26 C 0.63141(19) 0.49167(17) 0.75287(8) 0.0427(6) Uani 1 1 d . . . . .
H26 H 0.696690 0.535738 0.747998 0.051 Uiso 1 1 calc R . . . .
C25 C 0.6123(2) 0.44584(18) 0.80001(8) 0.0488(6) Uani 1 1 d . . . . .
H25 H 0.664456 0.458008 0.827320 0.059 Uiso 1 1 calc R . . . .
C22 C 0.46188(18) 0.41025(17) 0.72036(8) 0.0424(6) Uani 1 1 d . . . . .
H22 H 0.409744 0.397499 0.693118 0.051 Uiso 1 1 calc R . . . .
C16 C 0.25049(19) 0.69720(17) 0.64604(8) 0.0461(6) Uani 1 1 d . . . . .
H16 H 0.221554 0.749523 0.668793 0.055 Uiso 1 1 calc R . . . .
C4 C 0.56018(18) 0.17709(17) 0.46623(8) 0.0458(6) Uani 1 1 d . . . . .
H4A H 0.632060 0.188437 0.446793 0.055 Uiso 1 1 calc R . . . .
H4B H 0.564885 0.107436 0.483623 0.055 Uiso 1 1 calc R . . . .
C24 C 0.5173(2) 0.38227(18) 0.80735(8) 0.0493(6) Uani 1 1 d . . . . .
H24 H 0.503640 0.350840 0.839793 0.059 Uiso 1 1 calc R . . . .
C23 C 0.4423(2) 0.36444(18) 0.76769(8) 0.0492(6) Uani 1 1 d . . . . .
H23 H 0.376918 0.320599 0.772755 0.059 Uiso 1 1 calc R . . . .

loop_
_atom_site_aniso_label
_atom_site_aniso_U_11
_atom_site_aniso_U_22
_atom_site_aniso_U_33
_atom_site_aniso_U_23
_atom_site_aniso_U_13
_atom_site_aniso_U_12
O1 0.0374(8) 0.0405(9) 0.0399(8) -0.0031(6) -0.0032(6) 0.0068(7)
N1 0.0318(10) 0.0350(9) 0.0317(9) 0.0029(7) 0.0015(7) -0.0008(8)
N2 0.0337(10) 0.0391(10) 0.0301(9) 0.0007(8) -0.0012(7) -0.0021(8)
C5 0.0319(11) 0.0290(11) 0.0346(11) 0.0024(9) 0.0065(9) 0.0012(9)
C6 0.0307(11) 0.0345(11) 0.0318(11) 0.0037(9) 0.0016(9) -0.0033(9)
C2 0.0306(11) 0.0361(12) 0.0284(11) 0.0049(9) 0.0020(9) -0.0021(9)
C1 0.0275(11) 0.0343(11) 0.0310(11) 0.0049(9) 0.0026(9) -0.0022(9)
C11 0.0288(10) 0.0338(11) 0.0325(11) 0.0052(9) 0.0029(9) -0.0047(9)
C21 0.0332(11) 0.0325(11) 0.0344(12) -0.0008(9) 0.0003(9) 0.0024(9)
C19 0.0348(12) 0.0344(11) 0.0325(11) 0.0034(9) 0.0031(9) -0.0001(9)
C13 0.0328(11) 0.0324(11) 0.0338(11) 0.0029(9) 0.0033(9) -0.0037(9)
C12 0.0310(11) 0.0327(11) 0.0312(11) 0.0048(9) 0.0021(9) -0.0018(9)
C18 0.0339(12) 0.0334(11) 0.0353(11) 0.0025(9) 0.0006(9) -0.0024(10)
C20 0.0354(11) 0.0446(12) 0.0353(12) 0.0020(9) -0.0030(9) -0.0050(10)
C8 0.0378(12) 0.0441(13) 0.0392(12) -0.0017(10) -0.0036(10) -0.0086(10)
C17 0.0463(13) 0.0425(12) 0.0356(12) -0.0039(10) -0.0024(10) -0.0041(11)
C10 0.0319(11) 0.0357(12) 0.0403(12) 0.0052(10) 0.0001(9) -0.0003(9)
C14 0.0356(12) 0.0381(12) 0.0399(11) -0.0003(10) -0.0019(9) -0.0010(10)
C7 0.0355(12) 0.0385(12) 0.0382(12) -0.0004(10) 0.0009(10) -0.0035(10)
C9 0.0317(11) 0.0482(13) 0.0418(12) 0.0070(10) -0.0050(10) -0.0026(10)
C3 0.0341(12) 0.0400(12) 0.0338(11) 0.0042(9) -0.0008(9) 0.0034(9)
C15 0.0376(12) 0.0424(13) 0.0504(13) -0.0026(11) 0.0005(11) 0.0055(10)
C26 0.0422(13) 0.0468(12) 0.0392(13) 0.0000(10) -0.0053(10) -0.0006(10)
C25 0.0516(14) 0.0589(15) 0.0358(13) 0.0004(11) -0.0086(10) 0.0095(12)
C22 0.0435(13) 0.0463(13) 0.0375(13) 0.0028(10) -0.0012(10) -0.0052(11)
C16 0.0494(14) 0.0420(12) 0.0468(13) -0.0084(10) 0.0017(11) 0.0039(11)
C4 0.0393(12) 0.0528(14) 0.0454(13) -0.0049(11) -0.0089(10) 0.0123(11)
C24 0.0600(15) 0.0505(14) 0.0373(13) 0.0095(11) 0.0093(11) 0.0110(12)
C23 0.0507(14) 0.0522(14) 0.0449(14) 0.0083(11) 0.0044(11) -0.0063(11)

loop_
_atom_type_symbol
_atom_type_description
_atom_type_scat_dispersion_real
_atom_type_scat_dispersion_imag
_atom_type_scat_source
C C 0.0181 0.0091 'International Tables Vol C Tables 4.2.6.8 and 6.1.1.4'
H H 0.0000 0.0000 'International Tables Vol C Tables 4.2.6.8 and 6.1.1.4'
N N 0.0311 0.0180 'International Tables Vol C Tables 4.2.6.8 and 6.1.1.4'
O O 0.0492 0.0322 'International Tables Vol C Tables 4.2.6.8 and 6.1.1.4'

loop_
_geom_angle_atom_site_label_1
_geom_angle_atom_site_label_2
_geom_angle_atom_site_label_3
_geom_angle
_geom_angle_site_symmetry_1
_geom_angle_site_symmetry_3
_geom_angle_publ_flag
C5 O1 C4 107.08(14) . . ?
C1 N1 C11 119.04(16) . . ?
C19 N2 C18 108.47(15) . . ?
C19 N2 C20 125.87(16) . . ?
C18 N2 C20 125.63(16) . . ?
O1 C5 C6 122.12(17) . . ?
O1 C5 C2 114.97(16) . . ?
C2 C5 C6 122.90(17) . . ?
C5 C6 C11 114.46(17) . . ?
C5 C6 C7 124.97(18) . . ?
C7 C6 C11 120.49(17) . . ?
C5 C2 C1 118.78(17) . . ?
C5 C2 C3 108.12(16) . . ?
C1 C2 C3 133.10(17) . . ?
N1 C1 C2 120.91(17) . . ?
N1 C1 C12 116.62(16) . . ?
C2 C1 C12 122.47(17) . . ?
N1 C11 C6 123.58(17) . . ?
N1 C11 C10 118.63(17) . . ?
C10 C11 C6 117.79(17) . . ?
C26 C21 C20 118.74(17) . . ?
C22 C21 C20 122.65(17) . . ?
C22 C21 C26 118.60(18) . . ?
N2 C19 C12 111.08(17) . . ?
C18 C13 C12 106.70(17) . . ?
C14 C13 C12 135.17(18) . . ?
C14 C13 C18 118.13(18) . . ?
C1 C12 C13 127.70(17) . . ?
C19 C12 C1 126.77(17) . . ?
C19 C12 C13 105.52(16) . . ?
N2 C18 C13 108.23(16) . . ?
N2 C18 C17 128.60(18) . . ?
C17 C18 C13 123.17(18) . . ?
N2 C20 C21 115.02(16) . . ?
C7 C8 C9 119.76(19) . . ?
C16 C17 C18 116.89(19) . . ?
C9 C10 C11 120.68(19) . . ?
C15 C14 C13 118.66(19) . . ?
C8 C7 C6 120.19(19) . . ?
C10 C9 C8 121.05(19) . . ?
C2 C3 C4 102.24(15) . . ?
C14 C15 C16 121.68(19) . . ?
C25 C26 C21 120.9(2) . . ?
C26 C25 C24 119.8(2) . . ?
C21 C22 C23 120.6(2) . . ?
C17 C16 C15 121.45(19) . . ?
O1 C4 C3 107.46(15) . . ?
C23 C24 C25 120.0(2) . . ?
C24 C23 C22 120.1(2) . . ?

loop_
_geom_bond_atom_site_label_1
_geom_bond_atom_site_label_2
_geom_bond_distance
_geom_bond_site_symmetry_2
_geom_bond_publ_flag
O1 C5 1.359(2) . ?
O1 C4 1.462(2) . ?
N1 C1 1.343(2) . ?
N1 C11 1.371(2) . ?
N2 C19 1.368(2) . ?
N2 C18 1.381(2) . ?
N2 C20 1.451(2) . ?
C5 C6 1.408(3) . ?
C5 C2 1.359(3) . ?
C6 C11 1.420(3) . ?
C6 C7 1.413(3) . ?
C2 C1 1.422(3) . ?
C2 C3 1.514(3) . ?
C1 C12 1.455(3) . ?
C11 C10 1.419(3) . ?
C21 C20 1.507(3) . ?
C21 C26 1.391(3) . ?
C21 C22 1.380(3) . ?
C19 C12 1.378(3) . ?
C13 C12 1.456(3) . ?
C13 C18 1.412(3) . ?
C13 C14 1.407(3) . ?
C18 C17 1.393(3) . ?
C8 C7 1.370(3) . ?
C8 C9 1.412(3) . ?
C17 C16 1.378(3) . ?
C10 C9 1.371(3) . ?
C14 C15 1.383(3) . ?
C3 C4 1.530(3) . ?
C15 C16 1.394(3) . ?
C26 C25 1.380(3) . ?
C25 C24 1.380(3) . ?
C22 C23 1.385(3) . ?
C24 C23 1.375(3) . ?
